data_7239462
loop_
_publ_author_name
'Kalogirou, Andreas S.'
'Christoforou, Irene C.'
'Ioannidou, Heraklidia A.'
'Manos, Manolis J.'
'Koutentis, Panayiotis A.'

_publ_section_title
;
 Ring transformation of
 (4-chloro-5H-1,2,3-dithiazol-5-ylidene)acetonitriles to
 3-haloisothiazole-5-carbonitriles
;
_journal_issue 15
_journal_name_full 'RSC Adv.'
_journal_page_first 7735
_journal_paper_doi 10.1039/C3RA47261B
_journal_volume 4
_journal_year 2014
_chemical_formula_moiety 'C4 Br Cl N2 S2'
_chemical_formula_sum 'C4 Br Cl N2 S2'
_chemical_formula_weight 255.55
_space_group_IT_number 62
_space_group_name_Hall '-P 2ac 2n'
_space_group_name_H-M_alt 'P n m a'
_symmetry_cell_setting orthorhombic
_symmetry_space_group_name_H-M 'P n m a'
_atom_sites_solution_primary direct
_atom_sites_solution_secondary difmap
_audit_creation_method SHELXL-97
_cell_angle_alpha 90.00
_cell_angle_beta 90.00
_cell_angle_gamma 90.00
_cell_formula_units_Z 4
_cell_length_a 8.1226(8)
_cell_length_b 6.7318(7)
_cell_length_c 13.5987(11)
_cell_measurement_reflns_used 2247
_cell_measurement_temperature 100(2)
_cell_measurement_theta_max 30.9085
_cell_measurement_theta_min 3.9029
_cell_volume 743.57(12)
_computing_cell_refinement 'CrysAlis RED'
_computing_data_collection 'CrysAlis CCD'
_computing_data_reduction 'CrysAlis RED'
_computing_molecular_graphics
;
 DIAMOND (Brandenburg, 2006)
 MERCURY (Bruno et al. 2002)
;
_computing_publication_material 'WINGX (Farrugia, 1999)'
_computing_structure_refinement 'SHELXL-97 (Sheldrick, 1997)'
_computing_structure_solution 'SHELXL-97 (Sheldrick, 1997)'
_diffrn_ambient_temperature 100(2)
_diffrn_detector_area_resol_mean 16.0288
_diffrn_measured_fraction_theta_full 0.986
_diffrn_measured_fraction_theta_max 0.986
_diffrn_measurement_device_type 'Xcalibur, Sapphire3'
_diffrn_measurement_method '\w scans'
_diffrn_radiation_monochromator graphite
_diffrn_radiation_source 'Enhance (Mo) X-ray Source'
_diffrn_radiation_type MoK\a
_diffrn_radiation_wavelength 0.71073
_diffrn_reflns_av_R_equivalents 0.0333
_diffrn_reflns_av_sigmaI/netI 0.0236
_diffrn_reflns_limit_h_max 9
_diffrn_reflns_limit_h_min -9
_diffrn_reflns_limit_k_max 8
_diffrn_reflns_limit_k_min -8
_diffrn_reflns_limit_l_max 15
_diffrn_reflns_limit_l_min -16
_diffrn_reflns_number 2841
_diffrn_reflns_theta_full 25.00
_diffrn_reflns_theta_max 25.00
_diffrn_reflns_theta_min 3.38
_exptl_absorpt_coefficient_mu 6.362
_exptl_absorpt_correction_T_max 1.00000
_exptl_absorpt_correction_T_min 0.51187
_exptl_absorpt_correction_type multi-scan
_exptl_absorpt_process_details 'Empirical absorption correction (CrysAlis RED, Oxford Diffraction)'
_exptl_crystal_colour yellow
_exptl_crystal_density_diffrn 2.283
_exptl_crystal_density_method 'not measured'
_exptl_crystal_description needle
_exptl_crystal_F_000 488
_exptl_crystal_size_max 0.4
_exptl_crystal_size_mid 0.04
_exptl_crystal_size_min 0.02
_refine_diff_density_max 0.701
_refine_diff_density_min -0.652
_refine_diff_density_rms 0.126
_refine_ls_extinction_method none
_refine_ls_goodness_of_fit_ref 0.950
_refine_ls_matrix_type full
_refine_ls_number_parameters 61
_refine_ls_number_reflns 706
_refine_ls_number_restraints 0
_refine_ls_restrained_S_all 0.950
_refine_ls_R_factor_all 0.0339
_refine_ls_R_factor_gt 0.0274
_refine_ls_shift/su_max 0.010
_refine_ls_shift/su_mean 0.001
_refine_ls_structure_factor_coef Fsqd
_refine_ls_weighting_details 'calc w=1/[\s^2^(Fo^2^)+(0.0560P)^2^+0.0000P] where P=(Fo^2^+2Fc^2^)/3'
_refine_ls_weighting_scheme calc
_refine_ls_wR_factor_gt 0.0703
_refine_ls_wR_factor_ref 0.0715
_reflns_number_gt 588
_reflns_number_total 706
_reflns_threshold_expression >2sigma(I)
_cod_data_source_file c3ra47261b.txt
_cod_data_source_block shelxl
_cod_depositor_comments
;
The following automatic conversions were performed:

data item '_symmetry_cell_setting' value 'Orthorhombic' was changed
to 'orthorhombic' in accordance with the
/home/saulius/struct/COD-crude-data/automatic-downloads/DataCite-retrospective/RSC/depositions/lib/dictionaries/cif_core.dic
dictionary named 'cif_core.dic' version 2.4.2 last updated on
2011-04-26.

Automatic conversion script
Id: cif_fix_values 6909 2019-04-08 15:41:33Z antanas 
;
_cod_database_code 7239462

loop_
_symmetry_equiv_pos_as_xyz
'x, y, z'
'-x+1/2, -y, z+1/2'
'x+1/2, -y+1/2, -z+1/2'
'-x, y+1/2, -z'
'-x, -y, -z'
'x-1/2, y, -z-1/2'
'-x-1/2, y-1/2, z-1/2'
'x, -y-1/2, z'

loop_
_atom_site_label
_atom_site_type_symbol
_atom_site_fract_x
_atom_site_fract_y
_atom_site_fract_z
_atom_site_U_iso_or_equiv
_atom_site_adp_type
_atom_site_occupancy
_atom_site_symmetry_multiplicity
_atom_site_calc_flag
_atom_site_refinement_flags
Br1 Br 0.25972(6) 0.7500 0.71526(3) 0.0198(2) Uani 1 2 d S
Cl1 Cl 0.60970(14) 0.2500 0.65226(8) 0.0190(3) Uani 1 2 d S
S1 S -0.01566(16) 0.7500 0.55134(7) 0.0131(3) Uani 1 2 d S
S2 S -0.10693(14) 0.7500 0.40753(8) 0.0152(3) Uani 1 2 d S
N1 N 0.0732(4) 0.7500 0.3515(3) 0.0144(9) Uani 1 2 d S
N2 N 0.1261(6) 0.7500 0.9469(3) 0.0242(10) Uani 1 2 d S
C1 C 0.2022(6) 0.7500 0.4065(3) 0.0153(10) Uani 1 2 d S
C2 C 0.1882(6) 0.7500 0.5122(3) 0.0126(9) Uani 1 2 d S
C3 C 0.3142(6) 0.7500 0.5797(3) 0.0137(9) Uani 1 2 d S
C4 C 0.4870(7) 0.7500 0.5604(3) 0.0159(10) Uani 1 2 d S

loop_
_atom_site_aniso_label
_atom_site_aniso_U_11
_atom_site_aniso_U_22
_atom_site_aniso_U_33
_atom_site_aniso_U_23
_atom_site_aniso_U_13
_atom_site_aniso_U_12
Br1 0.0178(3) 0.0304(3) 0.0112(3) 0.000 -0.00036(18) 0.000
Cl1 0.0152(7) 0.0276(6) 0.0141(6) 0.000 0.0048(4) 0.000
S1 0.0091(6) 0.0180(5) 0.0124(6) 0.000 0.0008(4) 0.000
S2 0.0119(7) 0.0189(5) 0.0148(6) 0.000 -0.0022(5) 0.000
N1 0.014(2) 0.0135(17) 0.016(2) 0.000 0.0002(16) 0.000
N2 0.018(3) 0.029(2) 0.025(2) 0.000 0.0077(19) 0.000
C1 0.015(3) 0.0136(19) 0.017(2) 0.000 0.0016(19) 0.000
C2 0.012(2) 0.0117(18) 0.014(2) 0.000 0.0026(18) 0.000
C3 0.012(2) 0.0178(19) 0.011(2) 0.000 0.0014(18) 0.000
C4 0.019(3) 0.016(2) 0.012(2) 0.000 -0.004(2) 0.000

loop_
_atom_type_symbol
_atom_type_description
_atom_type_scat_dispersion_real
_atom_type_scat_dispersion_imag
_atom_type_scat_source
C C 0.0033 0.0016 'International Tables Vol C Tables 4.2.6.8 and 6.1.1.4'
N N 0.0061 0.0033 'International Tables Vol C Tables 4.2.6.8 and 6.1.1.4'
S S 0.1246 0.1234 'International Tables Vol C Tables 4.2.6.8 and 6.1.1.4'
Cl Cl 0.1484 0.1585 'International Tables Vol C Tables 4.2.6.8 and 6.1.1.4'
Br Br -0.2901 2.4595 'International Tables Vol C Tables 4.2.6.8 and 6.1.1.4'

loop_
_geom_angle_atom_site_label_1
_geom_angle_atom_site_label_2
_geom_angle_atom_site_label_3
_geom_angle
_geom_angle_site_symmetry_1
_geom_angle_site_symmetry_3
C2 S1 S2 93.01(16) . .
N1 S2 S1 96.73(14) . .
C1 N1 S2 116.9(3) . .
N1 C1 C2 121.1(5) . .
N1 C1 Cl1 116.9(4) . 5_666
C2 C1 Cl1 122.0(4) . 5_666
C3 C2 C1 127.4(5) . .
C3 C2 S1 120.3(4) . .
C1 C2 S1 112.2(4) . .
C2 C3 C4 127.5(4) . .
C2 C3 Br1 118.4(4) . .
C4 C3 Br1 114.0(3) . .
N2 C4 C3 174.4(4) 6_657 .

loop_
_geom_bond_atom_site_label_1
_geom_bond_atom_site_label_2
_geom_bond_distance
_geom_bond_site_symmetry_2
Br1 C3 1.895(5) .
Cl1 C1 1.723(5) 5_666
S1 C2 1.739(5) .
S1 S2 2.0922(15) .
S2 N1 1.649(4) .
N1 C1 1.288(6) .
N2 C4 1.135(7) 6_557
C1 C2 1.442(6) .
C1 Cl1 1.723(5) 5_666
C2 C3 1.375(6) .
C3 C4 1.427(8) .
C4 N2 1.134(7) 6_657
